data_4124624
loop_
_publ_author_name
'Bell, R.E.'
'Herfert, R.E.'

_publ_section_title
;
 Preparation and characterization of a new crystalline form of molybdenum
 bisulfide
;
_journal_name_full 'Journal of the American Chemical Society'
_journal_page_first 3351
_journal_page_last 3354
_journal_volume 79
_journal_year 1957
_chemical_formula_sum 'Mo S2'
_space_group_IT_number 160
_symmetry_space_group_name_Hall 'R 3 -2"'
_symmetry_space_group_name_H-M 'R 3 m :H'
_cell_angle_alpha 90
_cell_angle_beta 90
_cell_angle_gamma 120
_cell_formula_units_Z 3
_cell_length_a 3.171
_cell_length_b 3.171
_cell_length_c 18.34499
_cell_volume 159.750
_citation_journal_id_ASTM JACSAT
_cod_data_source_file Bell_JACSAT_1957_1458.cif
_cod_data_source_block Mo1S2
_cod_original_cell_volume 159.7499
_cod_original_formula_sum 'Mo1 S2'
_cod_database_code 4124624

loop_
_symmetry_equiv_pos_as_xyz
x,y,z
-y,x-y,z
-x+y,-x,z
-y,-x,z
x,x-y,z
-x+y,y,z
x+2/3,y+1/3,z+1/3
-y+2/3,x-y+1/3,z+1/3
-x+y+2/3,-x+1/3,z+1/3
-y+2/3,-x+1/3,z+1/3
x+2/3,x-y+1/3,z+1/3
-x+y+2/3,y+1/3,z+1/3
x+1/3,y+2/3,z+2/3
-y+1/3,x-y+2/3,z+2/3
-x+y+1/3,-x+2/3,z+2/3
-y+1/3,-x+2/3,z+2/3
x+1/3,x-y+2/3,z+2/3
-x+y+1/3,y+2/3,z+2/3

loop_
_atom_site_label
_atom_site_type_symbol
_atom_site_fract_x
_atom_site_fract_y
_atom_site_fract_z
_atom_site_occupancy
_atom_site_U_iso_or_equiv
Mo1 Mo+4 0 0 0 1 0.0
S2 S-2 0 0 0.75 1 0.0
S1 S-2 0 0 0.25 1 0.0
